data_4508082
loop_
_publ_author_name
'Senthil Raja, Duraisamy'
'Luo, Jheng-Hong'
'Wu, Cheng-You'
'Cheng, Yu-Jung'
'Yeh, Chun-Ting'
'Chen, Ya-Ting'
'Lo, Sheng-Han'
'Lai, Yu-Lun'
'Lin, Chia-Her'

_publ_section_title
;
 Solvothermal Synthesis, Structural Diversity, and Properties of Alkali
 Metal--Organic Frameworks Based on V-shaped Ligand
;
_journal_issue 8
_journal_name_full 'Crystal Growth &amp; Design'
_journal_page_first 3785
_journal_paper_doi 10.1021/cg400801s
_journal_volume 13
_journal_year 2013
_chemical_formula_moiety 'C17 H17 Cs N O8 S'
_chemical_formula_sum 'C17 H17 Cs N O8 S'
_chemical_formula_weight 528.29
_chemical_name_systematic
; 
 ? 
;
_space_group_IT_number 2
_symmetry_cell_setting triclinic
_symmetry_space_group_name_Hall '-P 1'
_symmetry_space_group_name_H-M 'P -1'
_atom_sites_solution_hydrogens geom
_atom_sites_solution_primary direct
_atom_sites_solution_secondary difmap
_audit_creation_method SHELXL-97
_cell_angle_alpha 114.4620(10)
_cell_angle_beta 93.2130(10)
_cell_angle_gamma 100.1770(10)
_cell_formula_units_Z 2
_cell_length_a 6.0544(2)
_cell_length_b 12.4991(3)
_cell_length_c 14.7539(5)
_cell_measurement_reflns_used 9909
_cell_measurement_temperature 293(2)
_cell_measurement_theta_max 28.2968
_cell_measurement_theta_min 2.8126
_cell_volume 989.83(5)
_computing_cell_refinement 'SAINT V7.68A (Bruker AXS, 2009)'
_computing_data_collection 'APEX2 (Bruker AXS, 2010)'
_computing_data_reduction 'SAINT V7.68A (Bruker AXS, 2009)'
_computing_molecular_graphics 'SHELXTL (Sheldrick, 2008)'
_computing_publication_material SHELXTL
_computing_structure_refinement 'SHELXL-97 (Sheldrick, 2008)'
_computing_structure_solution 'SHELXS-97 (Sheldrick, 2008)'
_diffrn_ambient_temperature 293(2)
_diffrn_detector_area_resol_mean 8.3333
_diffrn_measured_fraction_theta_full 0.983
_diffrn_measured_fraction_theta_max 0.983
_diffrn_measurement_device_type 'Bruker APEX-II CCD'
_diffrn_measurement_method '\f and \w scans'
_diffrn_radiation_monochromator graphite
_diffrn_radiation_source 'fine-focus sealed tube'
_diffrn_radiation_type MoK\a
_diffrn_radiation_wavelength 0.71073
_diffrn_reflns_av_R_equivalents 0.0234
_diffrn_reflns_av_sigmaI/netI 0.0187
_diffrn_reflns_limit_h_max 8
_diffrn_reflns_limit_h_min -8
_diffrn_reflns_limit_k_max 16
_diffrn_reflns_limit_k_min -16
_diffrn_reflns_limit_l_max 19
_diffrn_reflns_limit_l_min -19
_diffrn_reflns_number 17248
_diffrn_reflns_theta_full 28.30
_diffrn_reflns_theta_max 28.30
_diffrn_reflns_theta_min 1.53
_exptl_absorpt_coefficient_mu 2.020
_exptl_absorpt_correction_T_max 0.6881
_exptl_absorpt_correction_T_min 0.6881
_exptl_absorpt_correction_type multi-scan
_exptl_absorpt_process_details 'SADABS V2008/1 (Bruker AXS)'
_exptl_crystal_colour colorless
_exptl_crystal_density_diffrn 1.773
_exptl_crystal_density_method 'not measured'
_exptl_crystal_description lamellar
_exptl_crystal_F_000 522
_exptl_crystal_size_max 0.20
_exptl_crystal_size_mid 0.20
_exptl_crystal_size_min 0.20
_refine_diff_density_max 0.558
_refine_diff_density_min -0.550
_refine_diff_density_rms 0.075
_refine_ls_extinction_method none
_refine_ls_goodness_of_fit_ref 1.081
_refine_ls_hydrogen_treatment constr
_refine_ls_matrix_type full
_refine_ls_number_parameters 284
_refine_ls_number_reflns 4823
_refine_ls_number_restraints 0
_refine_ls_restrained_S_all 1.081
_refine_ls_R_factor_all 0.0227
_refine_ls_R_factor_gt 0.0213
_refine_ls_shift/su_max 0.004
_refine_ls_shift/su_mean 0.000
_refine_ls_structure_factor_coef Fsqd
_refine_ls_weighting_details 'calc w=1/[\s^2^(Fo^2^)+(0.0260P)^2^+0.6687P] where P=(Fo^2^+2Fc^2^)/3'
_refine_ls_weighting_scheme calc
_refine_ls_wR_factor_gt 0.0568
_refine_ls_wR_factor_ref 0.0578
_reflns_number_gt 4568
_reflns_number_total 4823
_reflns_threshold_expression >2sigma(I)
_cod_data_source_file cg400801s_si_002.cif
_cod_data_source_block 4
_cod_database_code 4508082

loop_
_symmetry_equiv_pos_as_xyz
'x, y, z'
'-x, -y, -z'

loop_
_atom_site_label
_atom_site_type_symbol
_atom_site_fract_x
_atom_site_fract_y
_atom_site_fract_z
_atom_site_U_iso_or_equiv
_atom_site_adp_type
_atom_site_occupancy
_atom_site_symmetry_multiplicity
_atom_site_calc_flag
_atom_site_refinement_flags
_atom_site_disorder_assembly
_atom_site_disorder_group
Cs1 Cs -0.22922(2) -0.306976(11) 0.124054(9) 0.03514(5) Uani 1 1 d . . .
S1 S 0.34417(8) -0.03081(4) 0.20551(3) 0.02679(10) Uani 1 1 d . . .
O1 O 0.1022(2) -0.04350(14) 0.19562(12) 0.0366(3) Uani 1 1 d . . .
O1S O 0.0566(8) 0.2958(4) 0.3603(3) 0.1459(17) Uani 1 1 d . . .
O2 O 0.4356(3) -0.13679(13) 0.16177(11) 0.0383(3) Uani 1 1 d . . .
O3 O 0.6495(3) 0.39751(14) 0.04323(12) 0.0382(3) Uani 1 1 d . . .
O4 O 0.9768(3) 0.34402(15) 0.05781(13) 0.0418(4) Uani 1 1 d . . .
O5 O 0.6114(3) 0.29963(17) 0.70295(12) 0.0456(4) Uani 1 1 d . . .
O6 O 0.9181(3) 0.22160(19) 0.67343(13) 0.0542(5) Uani 1 1 d . . .
O7 O 0.2018(3) -0.42867(14) 0.11659(11) 0.0402(3) Uani 1 1 d . . .
H7B H 0.2381 -0.4231 0.0636 0.060 Uiso 1 1 d . . .
H7C H 0.1309 -0.5010 0.1009 0.060 Uiso 1 1 d . . .
C1 C 0.7677(4) 0.33446(18) 0.06175(15) 0.0306(4) Uani 1 1 d . . .
C2 C 0.6531(3) 0.23927(17) 0.09263(14) 0.0274(4) Uani 1 1 d . . .
C5 C 0.7620(3) 0.14883(19) 0.08925(16) 0.0320(4) Uani 1 1 d . . .
H5A H 0.9002 0.1452 0.0648 0.038 Uiso 1 1 calc R . .
C6 C 0.4443(4) 0.24306(19) 0.12662(16) 0.0330(4) Uani 1 1 d . . .
H6A H 0.3679 0.3012 0.1261 0.040 Uiso 1 1 calc R . .
C7 C 0.6677(3) 0.06447(18) 0.12170(16) 0.0319(4) Uani 1 1 d . . .
H7A H 0.7404 0.0038 0.1191 0.038 Uiso 1 1 calc R . .
C8 C 0.4618(3) 0.07201(17) 0.15837(14) 0.0266(4) Uani 1 1 d . . .
C9 C 0.3490(3) 0.16028(19) 0.16152(16) 0.0322(4) Uani 1 1 d . . .
H9A H 0.2116 0.1642 0.1866 0.039 Uiso 1 1 calc R . .
C14 C 0.4533(3) 0.04352(16) 0.33516(14) 0.0266(4) Uani 1 1 d . . .
C15 C 0.6619(4) 0.02956(19) 0.36737(16) 0.0327(4) Uani 1 1 d . . .
H15A H 0.7416 -0.0199 0.3218 0.039 Uiso 1 1 calc R . .
C16 C 0.7487(3) 0.0908(2) 0.46862(16) 0.0343(4) Uani 1 1 d . . .
H16A H 0.8880 0.0823 0.4914 0.041 Uiso 1 1 calc R . .
C17 C 0.6297(3) 0.16452(18) 0.53632(15) 0.0303(4) Uani 1 1 d . . .
C18 C 0.4212(4) 0.1775(2) 0.50331(15) 0.0350(4) Uani 1 1 d . . .
H18A H 0.3409 0.2263 0.5491 0.042 Uiso 1 1 calc R . .
C19 C 0.3325(4) 0.1175(2) 0.40177(15) 0.0335(4) Uani 1 1 d . . .
H19A H 0.1942 0.1269 0.3789 0.040 Uiso 1 1 calc R . .
C20 C 0.7348(4) 0.2308(2) 0.64461(16) 0.0354(4) Uani 1 1 d . . .
N1S N -0.1489(5) 0.4270(2) 0.3603(2) 0.0585(6) Uani 1 1 d . . .
C1SA C -0.1224(11) 0.3313(5) 0.3740(5) 0.0695(17) Uani 0.628(8) 1 d P A 1
H1SA H -0.2389 0.2906 0.3941 0.083 Uiso 0.628(8) 1 calc PR A 1
C2SA C 0.0371(16) 0.4891(8) 0.3333(6) 0.119(4) Uani 0.628(8) 1 d P A 1
H2SA H 0.1306 0.4344 0.2996 0.179 Uiso 0.628(8) 1 calc PR A 1
H2SB H 0.1249 0.5543 0.3929 0.179 Uiso 0.628(8) 1 calc PR A 1
H2SC H -0.0188 0.5203 0.2893 0.179 Uiso 0.628(8) 1 calc PR A 1
C3SA C -0.3526(17) 0.4716(9) 0.3783(8) 0.133(4) Uani 0.628(8) 1 d P A 1
H3SA H -0.3208 0.5471 0.4373 0.199 Uiso 0.628(8) 1 calc PR A 1
H3SB H -0.4653 0.4145 0.3881 0.199 Uiso 0.628(8) 1 calc PR A 1
H3SC H -0.4078 0.4832 0.3215 0.199 Uiso 0.628(8) 1 calc PR A 1
C1SB C 0.032(2) 0.3840(13) 0.3313(8) 0.094(4) Uani 0.372(8) 1 d P A 2
H1SB H 0.1311 0.4106 0.2953 0.113 Uiso 0.372(8) 1 calc PR A 2
C3SB C -0.298(2) 0.3805(13) 0.4107(10) 0.099(5) Uani 0.372(8) 1 d P A 2
H3SD H -0.2225 0.3383 0.4397 0.148 Uiso 0.372(8) 1 calc PR A 2
H3SE H -0.4280 0.3260 0.3639 0.148 Uiso 0.372(8) 1 calc PR A 2
H3SF H -0.3450 0.4453 0.4629 0.148 Uiso 0.372(8) 1 calc PR A 2
C2SB C -0.210(3) 0.5190(11) 0.3320(11) 0.103(5) Uani 0.372(8) 1 d P A 2
H2SD H -0.0910 0.5458 0.3008 0.155 Uiso 0.372(8) 1 calc PR A 2
H2SE H -0.2301 0.5861 0.3912 0.155 Uiso 0.372(8) 1 calc PR A 2
H2SF H -0.3485 0.4851 0.2857 0.155 Uiso 0.372(8) 1 calc PR A 2

loop_
_atom_site_aniso_label
_atom_site_aniso_U_11
_atom_site_aniso_U_22
_atom_site_aniso_U_33
_atom_site_aniso_U_23
_atom_site_aniso_U_13
_atom_site_aniso_U_12
Cs1 0.02834(7) 0.03549(8) 0.03665(8) 0.01078(6) 0.00194(5) 0.00790(5)
S1 0.0289(2) 0.0245(2) 0.0263(2) 0.01228(17) 0.00024(17) 0.00223(17)
O1 0.0286(7) 0.0394(8) 0.0407(8) 0.0209(7) -0.0024(6) -0.0022(6)
O1S 0.156(4) 0.143(3) 0.163(4) 0.063(3) 0.016(3) 0.103(3)
O2 0.0511(9) 0.0267(7) 0.0363(8) 0.0121(6) 0.0042(7) 0.0110(6)
O3 0.0388(8) 0.0375(8) 0.0473(9) 0.0271(7) 0.0057(7) 0.0080(6)
O4 0.0312(8) 0.0443(9) 0.0568(10) 0.0300(8) 0.0085(7) 0.0036(6)
O5 0.0432(9) 0.0540(10) 0.0309(8) 0.0110(7) 0.0024(7) 0.0085(8)
O6 0.0489(10) 0.0682(12) 0.0339(8) 0.0119(8) -0.0086(7) 0.0146(9)
O7 0.0494(9) 0.0359(8) 0.0284(7) 0.0117(6) 0.0041(6) -0.0016(7)
C1 0.0340(10) 0.0305(9) 0.0267(9) 0.0140(8) 0.0021(7) 0.0023(7)
C2 0.0268(9) 0.0295(9) 0.0266(9) 0.0145(7) 0.0013(7) 0.0028(7)
C5 0.0251(9) 0.0391(10) 0.0383(10) 0.0217(9) 0.0076(7) 0.0091(8)
C6 0.0332(10) 0.0348(10) 0.0409(11) 0.0232(9) 0.0088(8) 0.0133(8)
C7 0.0301(10) 0.0337(10) 0.0382(10) 0.0198(9) 0.0068(8) 0.0114(8)
C8 0.0281(9) 0.0273(8) 0.0246(8) 0.0129(7) 0.0002(7) 0.0036(7)
C9 0.0284(9) 0.0373(10) 0.0392(10) 0.0224(9) 0.0098(8) 0.0112(8)
C14 0.0288(9) 0.0261(8) 0.0263(9) 0.0142(7) 0.0020(7) 0.0032(7)
C15 0.0313(10) 0.0361(10) 0.0314(10) 0.0134(8) 0.0043(8) 0.0116(8)
C16 0.0274(9) 0.0416(11) 0.0357(10) 0.0191(9) -0.0003(8) 0.0076(8)
C17 0.0317(10) 0.0309(9) 0.0287(9) 0.0161(8) 0.0014(7) 0.0010(7)
C18 0.0356(11) 0.0381(11) 0.0296(10) 0.0121(9) 0.0059(8) 0.0102(8)
C19 0.0300(10) 0.0399(11) 0.0315(10) 0.0155(9) 0.0018(8) 0.0103(8)
C20 0.0370(11) 0.0356(10) 0.0312(10) 0.0164(8) -0.0001(8) -0.0010(8)
N1S 0.0621(15) 0.0450(12) 0.0650(15) 0.0203(11) 0.0075(12) 0.0124(11)
C1SA 0.077(4) 0.056(3) 0.083(4) 0.036(3) 0.021(3) 0.013(3)
C2SA 0.144(8) 0.105(6) 0.113(6) 0.071(5) 0.019(5) -0.024(5)
C3SA 0.125(8) 0.121(8) 0.127(8) 0.009(6) 0.003(6) 0.080(7)
C1SB 0.094(9) 0.114(10) 0.068(6) 0.029(7) 0.025(6) 0.032(8)
C3SB 0.097(9) 0.110(10) 0.098(9) 0.060(8) 0.021(7) 0.000(7)
C2SB 0.137(14) 0.062(6) 0.106(10) 0.037(6) -0.011(9) 0.017(7)

loop_
_atom_type_symbol
_atom_type_description
_atom_type_scat_dispersion_real
_atom_type_scat_dispersion_imag
_atom_type_scat_source
C C 0.0033 0.0016 'International Tables Vol C Tables 4.2.6.8 and 6.1.1.4'
H H 0.0000 0.0000 'International Tables Vol C Tables 4.2.6.8 and 6.1.1.4'
Cs Cs -0.3680 2.1192 'International Tables Vol C Tables 4.2.6.8 and 6.1.1.4'
N N 0.0061 0.0033 'International Tables Vol C Tables 4.2.6.8 and 6.1.1.4'
O O 0.0106 0.0060 'International Tables Vol C Tables 4.2.6.8 and 6.1.1.4'
S S 0.1246 0.1234 'International Tables Vol C Tables 4.2.6.8 and 6.1.1.4'

loop_
_geom_angle_atom_site_label_1
_geom_angle_atom_site_label_2
_geom_angle_atom_site_label_3
_geom_angle
_geom_angle_site_symmetry_1
_geom_angle_site_symmetry_3
O4 Cs1 O2 116.17(4) 2_655 1_455
O4 Cs1 O6 114.69(5) 2_655 2_656
O2 Cs1 O6 106.98(5) 1_455 2_656
O4 Cs1 O3 81.30(4) 2_655 2
O2 Cs1 O3 64.61(4) 1_455 2
O6 Cs1 O3 163.92(5) 2_656 2
O4 Cs1 O7 64.29(4) 2_655 .
O2 Cs1 O7 167.05(4) 1_455 .
O6 Cs1 O7 63.43(5) 2_656 .
O3 Cs1 O7 126.87(4) 2 .
O4 Cs1 O1 78.09(4) 2_655 .
O2 Cs1 O1 76.70(4) 1_455 .
O6 Cs1 O1 66.69(5) 2_656 .
O3 Cs1 O1 121.21(4) 2 .
O7 Cs1 O1 91.07(4) . .
O4 Cs1 O3 87.83(4) 2_655 1_445
O2 Cs1 O3 127.89(4) 1_455 1_445
O6 Cs1 O3 102.25(5) 2_656 1_445
O3 Cs1 O3 75.56(4) 2 1_445
O7 Cs1 O3 64.51(4) . 1_445
O1 Cs1 O3 155.38(4) . 1_445
O4 Cs1 O7 126.41(4) 2_655 1_455
O2 Cs1 O7 62.56(4) 1_455 1_455
O6 Cs1 O7 116.13(5) 2_656 1_455
O3 Cs1 O7 48.16(4) 2 1_455
O7 Cs1 O7 128.64(5) . 1_455
O1 Cs1 O7 138.39(4) . 1_455
O3 Cs1 O7 66.01(4) 1_445 1_455
O4 Cs1 O5 168.80(4) 2_655 2_556
O2 Cs1 O5 60.96(4) 1_455 2_556
O6 Cs1 O5 76.00(5) 2_656 2_556
O3 Cs1 O5 87.94(4) 2 2_556
O7 Cs1 O5 121.22(4) . 2_556
O1 Cs1 O5 110.48(4) . 2_556
O3 Cs1 O5 86.46(4) 1_445 2_556
O7 Cs1 O5 42.40(4) 1_455 2_556
O4 Cs1 O7 44.71(4) 2_655 2_545
O2 Cs1 O7 127.61(4) 1_455 2_545
O6 Cs1 O7 125.39(5) 2_656 2_545
O3 Cs1 O7 64.28(4) 2 2_545
O7 Cs1 O7 62.76(4) . 2_545
O1 Cs1 O7 122.50(4) . 2_545
O3 Cs1 O7 44.78(4) 1_445 2_545
O7 Cs1 O7 90.84(4) 1_455 2_545
O5 Cs1 O7 126.98(4) 2_556 2_545
O4 Cs1 S1 70.22(3) 2_655 .
O2 Cs1 S1 94.12(3) 1_455 .
O6 Cs1 S1 59.74(4) 2_656 .
O3 Cs1 S1 132.03(3) 2 .
O7 Cs1 S1 73.65(3) . .
O1 Cs1 S1 17.43(3) . .
O3 Cs1 S1 137.99(3) 1_445 .
O7 Cs1 S1 155.05(3) 1_455 .
O5 Cs1 S1 120.02(3) 2_556 .
O7 Cs1 S1 111.71(3) 2_545 .
O4 Cs1 Cs1 83.24(3) 2_655 2_445
O2 Cs1 Cs1 97.73(3) 1_455 2_445
O6 Cs1 Cs1 136.84(4) 2_656 2_445
O3 Cs1 Cs1 38.95(3) 2 2_445
O7 Cs1 Cs1 95.17(3) . 2_445
O1 Cs1 Cs1 155.40(3) . 2_445
O3 Cs1 Cs1 36.61(3) 1_445 2_445
O7 Cs1 Cs1 47.57(3) 1_455 2_445
O5 Cs1 Cs1 86.43(3) 2_556 2_445
O7 Cs1 Cs1 43.28(3) 2_545 2_445
S1 Cs1 Cs1 153.463(8) . 2_445
O4 Cs1 H7B 49.9 2_655 .
O2 Cs1 H7B 161.0 1_455 .
O6 Cs1 H7B 74.2 2_656 .
O3 Cs1 H7B 118.5 2 .
O7 Cs1 H7B 14.4 . .
O1 Cs1 H7B 86.8 . .
O3 Cs1 H7B 68.7 1_445 .
O7 Cs1 H7B 134.7 1_455 .
O5 Cs1 H7B 135.5 2_556 .
O7 Cs1 H7B 54.9 2_545 .
S1 Cs1 H7B 69.8 . .
Cs1 Cs1 H7B 93.3 2_445 .
O4 Cs1 H7C 69.1 2_655 .
O2 Cs1 H7C 174.8 1_455 .
O6 Cs1 H7C 69.8 2_656 .
O3 Cs1 H7C 117.4 2 .
O7 Cs1 H7C 14.1 . .
O1 Cs1 H7C 105.2 . .
O3 Cs1 H7C 50.5 1_445 .
O7 Cs1 H7C 114.7 1_455 .
O5 Cs1 H7C 113.9 2_556 .
O7 Cs1 H7C 55.7 2_545 .
S1 Cs1 H7C 87.8 . .
Cs1 Cs1 H7C 82.6 2_445 .
H7B Cs1 H7C 23.3 . .
O1 S1 O2 119.07(10) . .
O1 S1 C8 108.67(9) . .
O2 S1 C8 108.59(9) . .
O1 S1 C14 108.12(9) . .
O2 S1 C14 107.70(9) . .
C8 S1 C14 103.60(8) . .
O1 S1 Cs1 42.53(6) . .
O2 S1 Cs1 77.62(7) . .
C8 S1 Cs1 136.17(6) . .
C14 S1 Cs1 115.92(6) . .
S1 O1 Cs1 120.04(8) . .
C1SA O1S C1SB 63.7(6) . .
S1 O2 Cs1 160.27(9) . 1_655
C1 O3 Cs1 126.95(13) . 2
C1 O3 Cs1 127.47(13) . 1_665
Cs1 O3 Cs1 104.44(4) 2 1_665
C1 O4 Cs1 128.88(13) . 2_655
C20 O5 Cs1 141.94(14) . 2_556
C20 O6 Cs1 138.14(16) . 2_656
Cs1 O7 Cs1 128.64(5) . 1_655
Cs1 O7 Cs1 117.25(4) . 2_545
Cs1 O7 Cs1 89.16(4) 1_655 2_545
Cs1 O7 H7B 94.3 . .
Cs1 O7 H7B 63.7 1_655 .
Cs1 O7 H7B 55.9 2_545 .
Cs1 O7 H7C 98.9 . .
Cs1 O7 H7C 131.5 1_655 .
Cs1 O7 H7C 56.3 2_545 .
H7B O7 H7C 109.1 . .
O3 C1 O4 125.28(19) . .
O3 C1 C2 118.17(18) . .
O4 C1 C2 116.55(18) . .
C6 C2 C5 119.72(17) . .
C6 C2 C1 120.88(17) . .
C5 C2 C1 119.38(18) . .
C7 C5 C2 120.81(19) . .
C7 C5 H5A 119.6 . .
C2 C5 H5A 119.6 . .
C2 C6 C9 120.19(18) . .
C2 C6 H6A 119.9 . .
C9 C6 H6A 119.9 . .
C5 C7 C8 118.60(18) . .
C5 C7 H7A 120.7 . .
C8 C7 H7A 120.7 . .
C9 C8 C7 121.68(17) . .
C9 C8 S1 118.92(15) . .
C7 C8 S1 119.37(14) . .
C8 C9 C6 118.94(19) . .
C8 C9 H9A 120.5 . .
C6 C9 H9A 120.5 . .
C19 C14 C15 121.55(18) . .
C19 C14 S1 119.27(14) . .
C15 C14 S1 119.14(15) . .
C16 C15 C14 118.67(19) . .
C16 C15 H15A 120.7 . .
C14 C15 H15A 120.7 . .
C15 C16 C17 120.58(19) . .
C15 C16 H16A 119.7 . .
C17 C16 H16A 119.7 . .
C16 C17 C18 120.23(18) . .
C16 C17 C20 118.15(19) . .
C18 C17 C20 121.6(2) . .
C17 C18 C19 120.0(2) . .
C17 C18 H18A 120.0 . .
C19 C18 H18A 120.0 . .
C14 C19 C18 118.99(19) . .
C14 C19 H19A 120.5 . .
C18 C19 H19A 120.5 . .
O6 C20 O5 124.2(2) . .
O6 C20 C17 121.9(2) . .
O5 C20 C17 113.88(19) . .
C1SB N1S C1SA 62.7(7) . .
C1SB N1S C3SB 121.7(9) . .
C1SA N1S C3SB 59.3(7) . .
C1SB N1S C2SA 56.3(7) . .
C1SA N1S C2SA 117.9(6) . .
C3SB N1S C2SA 165.5(7) . .
C1SB N1S C3SA 172.4(7) . .
C1SA N1S C3SA 121.4(6) . .
C3SB N1S C3SA 63.2(8) . .
C2SA N1S C3SA 120.7(7) . .
C1SB N1S C2SB 120.2(10) . .
C1SA N1S C2SB 170.4(7) . .
C3SB N1S C2SB 117.9(10) . .
C2SA N1S C2SB 67.4(8) . .
C3SA N1S C2SB 54.7(7) . .
O1S C1SA N1S 120.4(5) . .
O1S C1SA H1SA 119.8 . .
N1S C1SA H1SA 119.8 . .
N1S C2SA H2SA 109.5 . .
N1S C2SA H2SB 109.5 . .
N1S C2SA H2SC 109.5 . .
N1S C3SA H3SA 109.5 . .
N1S C3SA H3SB 109.5 . .
N1S C3SA H3SC 109.5 . .
N1S C1SB O1S 112.1(10) . .
N1S C1SB H1SB 123.9 . .
O1S C1SB H1SB 123.9 . .
N1S C3SB H3SD 109.5 . .
N1S C3SB H3SE 109.5 . .
H3SD C3SB H3SE 109.5 . .
N1S C3SB H3SF 109.5 . .
H3SD C3SB H3SF 109.5 . .
H3SE C3SB H3SF 109.5 . .
N1S C2SB H2SD 109.5 . .
N1S C2SB H2SE 109.5 . .
H2SD C2SB H2SE 109.5 . .
N1S C2SB H2SF 109.5 . .
H2SD C2SB H2SF 109.5 . .
H2SE C2SB H2SF 109.5 . .

loop_
_geom_bond_atom_site_label_1
_geom_bond_atom_site_label_2
_geom_bond_distance
_geom_bond_site_symmetry_2
Cs1 O4 3.0709(17) 2_655
Cs1 O2 3.1022(16) 1_455
Cs1 O6 3.1037(16) 2_656
Cs1 O3 3.1323(16) 2
Cs1 O7 3.2299(18) .
Cs1 O1 3.2455(14) .
Cs1 O3 3.3015(15) 1_445
Cs1 O7 3.4870(17) 1_455
Cs1 O5 3.5243(17) 2_556
Cs1 O7 3.7544(16) 2_545
Cs1 H7B 3.4014 .
Cs1 H7C 3.4666 .
S1 O1 1.4380(15) .
S1 O2 1.4384(16) .
S1 C8 1.7648(19) .
S1 C14 1.7687(19) .
O1S C1SA 1.238(7) .
O1S C1SB 1.364(15) .
O2 Cs1 3.1022(16) 1_655
O3 C1 1.251(3) .
O3 Cs1 3.1323(16) 2
O3 Cs1 3.3015(15) 1_665
O4 C1 1.257(3) .
O4 Cs1 3.0708(17) 2_655
O5 C20 1.313(3) .
O5 Cs1 3.5243(17) 2_556
O6 C20 1.207(3) .
O6 Cs1 3.1038(16) 2_656
O7 Cs1 3.4870(17) 1_655
O7 Cs1 3.7544(16) 2_545
O7 H7B 0.8505 .
O7 H7C 0.8565 .
C1 C2 1.516(3) .
C2 C6 1.387(3) .
C2 C5 1.391(3) .
C5 C7 1.380(3) .
C5 H5A 0.9300 .
C6 C9 1.390(3) .
C6 H6A 0.9300 .
C7 C8 1.390(3) .
C7 H7A 0.9300 .
C8 C9 1.383(3) .
C9 H9A 0.9300 .
C14 C19 1.387(3) .
C14 C15 1.390(3) .
C15 C16 1.384(3) .
C15 H15A 0.9300 .
C16 C17 1.385(3) .
C16 H16A 0.9300 .
C17 C18 1.388(3) .
C17 C20 1.499(3) .
C18 C19 1.390(3) .
C18 H18A 0.9300 .
C19 H19A 0.9300 .
N1S C1SB 1.320(12) .
N1S C1SA 1.328(6) .
N1S C3SB 1.396(11) .
N1S C2SA 1.423(7) .
N1S C3SA 1.435(8) .
N1S C2SB 1.470(12) .
C1SA H1SA 0.9300 .
C2SA H2SA 0.9600 .
C2SA H2SB 0.9600 .
C2SA H2SC 0.9600 .
C3SA H3SA 0.9600 .
C3SA H3SB 0.9600 .
C3SA H3SC 0.9600 .
C1SB H1SB 0.9300 .
C3SB H3SD 0.9600 .
C3SB H3SE 0.9600 .
C3SB H3SF 0.9600 .
C2SB H2SD 0.9600 .
C2SB H2SE 0.9600 .
C2SB H2SF 0.9600 .

loop_
_geom_hbond_atom_site_label_D
_geom_hbond_atom_site_label_H
_geom_hbond_atom_site_label_A
_geom_hbond_distance_DH
_geom_hbond_distance_HA
_geom_hbond_distance_DA
_geom_hbond_angle_DHA
_geom_hbond_site_symmetry_A
O7 H7B O3 0.85 1.87 2.720(2) 173.0 2_655
O7 H7C O4 0.86 1.82 2.672(2) 175.7 1_445
